data_1513038
loop_
_publ_author_name
'Lamsh\"oft, Marc'
'Storp, J\"urgen'
'Ivanova, Bojidarka'
'Spiteller, Michael'

_publ_section_title
;
 Gas-phase CT-stabilized Ag(I) and Zn(II) metal-organic
 complexes&#x0096;experimental vs. theoretical study
;
_journal_name_full Polyhedron
_journal_page_first 2564
_journal_paper_doi 10.1016/j.poly.2011.07.003
_journal_volume 30
_journal_year 2011
_chemical_formula_moiety 'C16 H37 N4 O4, 2(C8 H19 N2 O2), 4(Cl4 Zn)'
_chemical_formula_sum 'C32 H75 Cl16 N8 O8 Zn4'
_chemical_formula_weight 1528.68
_chemical_melting_point 602
_space_group_IT_number 29
_symmetry_cell_setting orthorhombic
_symmetry_space_group_name_Hall 'P 2c -2ac'
_symmetry_space_group_name_H-M 'P c a 21'
_atom_sites_solution_hydrogens geom
_atom_sites_solution_primary direct
_atom_sites_solution_secondary difmap
_audit_creation_method SHELXL-97
_cell_angle_alpha 90.00
_cell_angle_beta 90.00
_cell_angle_gamma 90.00
_cell_formula_units_Z 2
_cell_length_a 22.703(3)
_cell_length_b 6.9191(12)
_cell_length_c 18.637(3)
_cell_measurement_temperature 294(2)
_cell_volume 2927.6(8)
_computing_cell_refinement 'Bruker SAINT'
_computing_data_collection 'Bruker GIS'
_computing_data_reduction 'Bruker SAINT'
_computing_molecular_graphics 'Bruker APEX2'
_computing_structure_refinement 'SHELXL-97 (Sheldrick, 2008)'
_computing_structure_solution 'SHELXS-97 (Sheldrick, 2008)'
_diffrn_ambient_temperature 294(2)
_diffrn_measured_fraction_theta_full 0.984
_diffrn_measured_fraction_theta_max 0.984
_diffrn_measurement_device_type 'Bruker SMART X2S'
_diffrn_measurement_method '\w scans'
_diffrn_radiation_monochromator 'doubly curved silicon crystal'
_diffrn_radiation_source 'micro-focus sealed tube'
_diffrn_radiation_type MoK\a
_diffrn_radiation_wavelength 0.71073
_diffrn_reflns_av_R_equivalents 0.1487
_diffrn_reflns_av_sigmaI/netI 0.1201
_diffrn_reflns_limit_h_max 24
_diffrn_reflns_limit_h_min -25
_diffrn_reflns_limit_k_max 8
_diffrn_reflns_limit_k_min -4
_diffrn_reflns_limit_l_max 19
_diffrn_reflns_limit_l_min -22
_diffrn_reflns_number 8713
_diffrn_reflns_theta_full 25.06
_diffrn_reflns_theta_max 25.06
_diffrn_reflns_theta_min 1.79
_exptl_absorpt_coefficient_mu 2.399
_exptl_absorpt_correction_T_max 0.8549
_exptl_absorpt_correction_T_min 0.7510
_exptl_absorpt_correction_type multi-scan
_exptl_crystal_colour colorless
_exptl_crystal_density_diffrn 1.734
_exptl_crystal_density_method 'not measured'
_exptl_crystal_description plate
_exptl_crystal_F_000 1558
_exptl_crystal_size_max 0.12
_exptl_crystal_size_mid 0.10
_exptl_crystal_size_min 0.07
_refine_diff_density_max 1.498
_refine_diff_density_min -1.893
_refine_diff_density_rms 0.214
_refine_ls_abs_structure_details 'Flack H D (1983), Acta Cryst. A39, 876-881'
_refine_ls_abs_structure_Flack 0.51(3)
_refine_ls_extinction_coef 0.0103(11)
_refine_ls_extinction_expression Fc^*^=kFc[1+0.001xFc^2^\l^3^/sin(2\q)]^-1/4^
_refine_ls_extinction_method SHELXL
_refine_ls_goodness_of_fit_ref 1.013
_refine_ls_hydrogen_treatment constr
_refine_ls_matrix_type full
_refine_ls_number_parameters 312
_refine_ls_number_reflns 4357
_refine_ls_number_restraints 1
_refine_ls_restrained_S_all 1.013
_refine_ls_R_factor_all 0.0870
_refine_ls_R_factor_gt 0.0811
_refine_ls_shift/su_max 0.013
_refine_ls_shift/su_mean 0.001
_refine_ls_structure_factor_coef Fsqd
_refine_ls_weighting_details 'calc w=1/[\s^2^(Fo^2^)+(0.1437P)^2^+0.0000P] where P=(Fo^2^+2Fc^2^)/3'
_refine_ls_weighting_scheme calc
_refine_ls_wR_factor_gt 0.2003
_refine_ls_wR_factor_ref 0.2058
_reflns_number_gt 3792
_reflns_number_total 4357
_reflns_threshold_expression >2sigma(I)
_cod_data_source_file Struct-200-26a-5.cif
_cod_data_source_block 200-26a
_cod_depositor_comments
;
The following automatic conversions were performed:

'_chemical_melting_point' value '602K' was changed to '602' - the
value should be numeric and without a unit
designator.

'_symmetry_cell_setting' value 'Orthorhombic' changed to
'orthorhombic' according to the built-in table from CIF Core
dictionary named 'cif_core.dic' version 2.4.1 from 2010-06-29.

Automatic conversion script
Id: cif_fix_values 1891 2012-01-12 08:04:46Z andrius 
;
_cod_database_code 1513038

loop_
_symmetry_equiv_pos_as_xyz
'x, y, z'
'-x, -y, z+1/2'
'x+1/2, -y, z'
'-x+1/2, y, z+1/2'

loop_
_atom_site_label
_atom_site_type_symbol
_atom_site_fract_x
_atom_site_fract_y
_atom_site_fract_z
_atom_site_U_iso_or_equiv
_atom_site_adp_type
_atom_site_occupancy
_atom_site_symmetry_multiplicity
_atom_site_calc_flag
_atom_site_refinement_flags
Zn1 Zn 0.49852(5) 0.95991(16) 0.25284(7) 0.0272(3) Uani 1 1 d .
Zn2 Zn 0.75487(5) 0.51718(15) 0.02548(8) 0.0279(4) Uani 1 1 d .
Cl8 Cl 0.55663(12) 0.8889(4) 0.34900(15) 0.0359(7) Uani 1 1 d .
Cl7 Cl 0.80133(12) 0.4532(4) 0.13010(15) 0.0348(6) Uani 1 1 d .
Cl6 Cl 0.48459(12) 1.2825(3) 0.2543(2) 0.0422(7) Uani 1 1 d .
Cl5 Cl 0.41444(10) 0.7911(3) 0.25599(17) 0.0358(6) Uani 1 1 d .
Cl4 Cl 0.54996(13) 0.8811(4) 0.15198(15) 0.0391(7) Uani 1 1 d .
Cl3 Cl 0.73652(12) 0.2271(4) -0.02647(17) 0.0436(7) Uani 1 1 d .
Cl2 Cl 0.81485(13) 0.6792(5) -0.05078(18) 0.0466(8) Uani 1 1 d .
Cl1 Cl 0.66935(12) 0.6711(4) 0.04844(15) 0.0383(7) Uani 1 1 d .
C16 C 0.8630(4) 1.4879(13) -0.2450(7) 0.038(3) Uani 1 1 d .
H16A H 0.8536 1.4703 -0.1947 0.046 Uiso 1 1 calc R
H16B H 0.9037 1.5298 -0.2488 0.046 Uiso 1 1 calc R
N4 N 0.5263(4) 0.3213(12) 0.0032(4) 0.0229(19) Uani 1 1 d .
H4 H 0.4963 0.2351 -0.0020 0.027 Uiso 0.50 1 calc PR
N3 N 0.4577(4) 0.6776(12) 0.0038(4) 0.025(2) Uani 1 1 d .
H3 H 0.4876 0.7644 0.0090 0.031 Uiso 0.50 1 calc PR
O4 O 0.8239(4) 1.6318(11) -0.2769(5) 0.048(2) Uani 1 1 d .
H4A H 0.8106 1.7017 -0.2452 0.072 Uiso 0.50 1 calc PR
C15 C 0.5919(5) 0.0634(15) -0.0506(6) 0.031(2) Uani 1 1 d .
H15A H 0.5962 0.1292 -0.0963 0.037 Uiso 1 1 calc R
H15B H 0.6275 -0.0100 -0.0418 0.037 Uiso 1 1 calc R
O3 O 0.5433(4) -0.0631(11) -0.0537(5) 0.045(2) Uani 1 1 d .
H3A H 0.5534 -0.1710 -0.0403 0.067 Uiso 1 1 calc R
C14 C 0.7251(5) 0.9576(15) -0.3108(6) 0.030(3) Uani 1 1 d .
H14A H 0.6929 1.0499 -0.3106 0.036 Uiso 1 1 calc R
H14B H 0.7178 0.8653 -0.3490 0.036 Uiso 1 1 calc R
C13 C 0.3937(5) 0.9328(15) 0.0544(6) 0.033(2) Uani 1 1 d .
H13A H 0.3559 0.9963 0.0487 0.040 Uiso 1 1 calc R
H13B H 0.3936 0.8686 0.1007 0.040 Uiso 1 1 calc R
O2 O 0.4377(6) 1.0726(17) 0.0543(9) 0.109(6) Uani 1 1 d .
H2 H 0.4700 1.0198 0.0528 0.164 Uiso 1 1 calc R
N2 N 0.7266(3) 0.8548(10) -0.2413(5) 0.0234(16) Uani 1 1 d .
H2A H 0.7557 0.7646 -0.2426 0.028 Uiso 0.50 1 calc PR
N1 N 0.7963(4) 1.2071(11) -0.2685(5) 0.029(2) Uani 1 1 d .
H1 H 0.7673 1.2979 -0.2671 0.035 Uiso 0.50 1 calc PR
C12 C 0.6688(4) 0.7547(14) -0.2276(6) 0.031(2) Uani 1 1 d .
H12A H 0.6571 0.6857 -0.2706 0.037 Uiso 1 1 calc R
H12B H 0.6389 0.8511 -0.2175 0.037 Uiso 1 1 calc R
C11 C 0.7405(5) 1.0000(15) -0.1831(6) 0.029(2) Uani 1 1 d .
H11A H 0.7092 1.0949 -0.1803 0.035 Uiso 1 1 calc R
H11B H 0.7430 0.9346 -0.1372 0.035 Uiso 1 1 calc R
C10 C 0.5264(5) 0.4559(14) -0.0612(6) 0.028(2) Uani 1 1 d .
H10A H 0.5587 0.5474 -0.0573 0.033 Uiso 1 1 calc R
H10B H 0.5317 0.3821 -0.1050 0.033 Uiso 1 1 calc R
C9 C 0.7979(4) 1.1000(15) -0.1986(6) 0.030(2) Uani 1 1 d .
H9A H 0.8066 1.1900 -0.1601 0.036 Uiso 1 1 calc R
H9B H 0.8293 1.0048 -0.2001 0.036 Uiso 1 1 calc R
C8 C 0.4682(5) 0.5629(15) -0.0634(6) 0.028(2) Uani 1 1 d .
H8A H 0.4678 0.6493 -0.1044 0.034 Uiso 1 1 calc R
H8B H 0.4364 0.4705 -0.0695 0.034 Uiso 1 1 calc R
O1 O 0.7218(4) 0.4880(11) -0.1768(5) 0.043(2) Uani 1 1 d .
H1A H 0.7326 0.4436 -0.1382 0.065 Uiso 1 1 calc R
C7 C 0.5161(5) 0.4362(16) 0.0707(6) 0.032(2) Uani 1 1 d .
H7A H 0.5161 0.3500 0.1117 0.039 Uiso 1 1 calc R
H7B H 0.5478 0.5286 0.0768 0.039 Uiso 1 1 calc R
C6 C 0.4587(5) 0.5408(15) 0.0672(5) 0.029(2) Uani 1 1 d .
H6A H 0.4527 0.6131 0.1112 0.035 Uiso 1 1 calc R
H6B H 0.4268 0.4482 0.0627 0.035 Uiso 1 1 calc R
C5 C 0.5834(5) 0.2112(15) 0.0086(6) 0.032(3) Uani 1 1 d .
H5A H 0.5848 0.1455 0.0545 0.038 Uiso 1 1 calc R
H5B H 0.6159 0.3024 0.0072 0.038 Uiso 1 1 calc R
C4 C 0.4000(4) 0.7874(16) -0.0016(6) 0.028(2) Uani 1 1 d .
H4B H 0.3978 0.8500 -0.0481 0.034 Uiso 1 1 calc R
H4C H 0.3676 0.6966 0.0016 0.034 Uiso 1 1 calc R
C2 C 0.6719(5) 0.6141(14) -0.1656(6) 0.033(2) Uani 1 1 d .
H2B H 0.6764 0.6839 -0.1208 0.039 Uiso 1 1 calc R
H2C H 0.6360 0.5388 -0.1632 0.039 Uiso 1 1 calc R
C3 C 0.8544(5) 1.3034(14) -0.2848(7) 0.041(3) Uani 1 1 d .
H3B H 0.8861 1.2154 -0.2728 0.049 Uiso 1 1 calc R
H3C H 0.8566 1.3292 -0.3359 0.049 Uiso 1 1 calc R
C1 C 0.7829(5) 1.0641(15) -0.3257(6) 0.032(2) Uani 1 1 d .
H1B H 0.8148 0.9711 -0.3288 0.039 Uiso 1 1 calc R
H1C H 0.7802 1.1301 -0.3715 0.039 Uiso 1 1 calc R

loop_
_atom_site_aniso_label
_atom_site_aniso_U_11
_atom_site_aniso_U_22
_atom_site_aniso_U_33
_atom_site_aniso_U_23
_atom_site_aniso_U_13
_atom_site_aniso_U_12
Zn1 0.0226(6) 0.0203(5) 0.0387(7) 0.0002(5) 0.0014(5) -0.0018(4)
Zn2 0.0231(6) 0.0231(6) 0.0376(7) -0.0043(5) 0.0001(5) 0.0025(5)
Cl8 0.0269(14) 0.0361(16) 0.0447(16) 0.0046(11) -0.0051(11) -0.0014(11)
Cl7 0.0340(14) 0.0272(13) 0.0433(14) -0.0044(11) -0.0067(11) 0.0022(11)
Cl6 0.0363(14) 0.0206(11) 0.0697(18) 0.0005(13) 0.0057(15) 0.0024(10)
Cl5 0.0248(12) 0.0228(11) 0.0598(16) 0.0006(12) -0.0010(13) -0.0038(9)
Cl4 0.0412(16) 0.0310(16) 0.0449(16) -0.0067(11) 0.0118(12) -0.0035(12)
Cl3 0.0360(16) 0.0330(14) 0.0619(18) -0.0244(13) 0.0002(13) -0.0060(12)
Cl2 0.0324(15) 0.0429(17) 0.0647(19) 0.0155(14) 0.0078(13) -0.0020(13)
Cl1 0.0281(14) 0.0303(13) 0.0565(16) -0.0047(11) 0.0001(12) 0.0112(11)
C16 0.021(6) 0.021(4) 0.072(8) 0.002(6) -0.003(6) 0.001(4)
N4 0.016(4) 0.014(4) 0.039(5) 0.001(3) 0.002(3) -0.005(3)
N3 0.017(4) 0.014(4) 0.045(5) 0.005(3) 0.001(3) -0.007(3)
O4 0.045(5) 0.021(4) 0.077(6) 0.007(4) 0.023(4) 0.021(4)
C15 0.028(6) 0.023(5) 0.043(6) 0.002(4) 0.000(5) -0.003(4)
O3 0.049(5) 0.020(4) 0.065(5) 0.001(4) -0.011(4) -0.014(4)
C14 0.029(6) 0.029(6) 0.033(6) -0.004(4) -0.001(5) 0.003(5)
C13 0.027(6) 0.020(5) 0.052(6) 0.001(4) 0.010(5) 0.004(4)
O2 0.119(10) 0.053(7) 0.156(13) -0.057(8) 0.087(11) -0.055(7)
N2 0.021(4) 0.010(3) 0.039(5) -0.006(3) -0.001(4) 0.002(3)
N1 0.025(5) 0.016(4) 0.048(5) 0.000(3) 0.003(3) 0.005(3)
C12 0.020(5) 0.021(4) 0.052(7) 0.001(4) 0.000(4) -0.006(4)
C11 0.030(6) 0.026(5) 0.032(6) -0.002(4) -0.005(5) 0.005(5)
C10 0.029(6) 0.015(5) 0.040(6) 0.001(4) 0.007(5) -0.007(4)
C9 0.016(5) 0.025(5) 0.049(6) -0.004(5) -0.002(5) 0.000(4)
C8 0.029(6) 0.020(5) 0.036(6) 0.004(4) 0.005(5) 0.001(4)
O1 0.053(6) 0.022(4) 0.055(5) 0.007(3) 0.003(5) 0.011(4)
C7 0.040(7) 0.021(5) 0.036(6) 0.001(4) 0.000(5) -0.003(5)
C6 0.035(6) 0.026(6) 0.025(5) 0.002(4) 0.000(4) -0.001(4)
C5 0.023(6) 0.015(5) 0.057(7) 0.000(4) -0.002(5) -0.001(4)
C4 0.015(5) 0.025(6) 0.044(6) 0.002(4) 0.000(4) 0.000(4)
C2 0.031(6) 0.018(5) 0.048(6) -0.005(4) 0.003(5) 0.002(4)
C3 0.024(6) 0.018(5) 0.080(8) 0.001(5) 0.012(6) 0.009(4)
C1 0.041(7) 0.023(5) 0.033(5) 0.003(4) 0.002(5) 0.003(5)

loop_
_atom_type_symbol
_atom_type_description
_atom_type_scat_dispersion_real
_atom_type_scat_dispersion_imag
_atom_type_scat_source
C C 0.0033 0.0016 'International Tables Vol C Tables 4.2.6.8 and 6.1.1.4'
H H 0.0000 0.0000 'International Tables Vol C Tables 4.2.6.8 and 6.1.1.4'
N N 0.0061 0.0033 'International Tables Vol C Tables 4.2.6.8 and 6.1.1.4'
O O 0.0106 0.0060 'International Tables Vol C Tables 4.2.6.8 and 6.1.1.4'
Zn Zn 0.2839 1.4301 'International Tables Vol C Tables 4.2.6.8 and 6.1.1.4'
Cl Cl 0.1484 0.1585 'International Tables Vol C Tables 4.2.6.8 and 6.1.1.4'

loop_
_geom_angle_atom_site_label_1
_geom_angle_atom_site_label_2
_geom_angle_atom_site_label_3
_geom_angle
Cl5 Zn1 Cl6 113.36(10)
Cl5 Zn1 Cl8 111.13(11)
Cl6 Zn1 Cl8 106.58(12)
Cl5 Zn1 Cl4 109.50(12)
Cl6 Zn1 Cl4 108.58(12)
Cl8 Zn1 Cl4 107.47(11)
Cl1 Zn2 Cl7 109.30(12)
Cl1 Zn2 Cl2 113.76(11)
Cl7 Zn2 Cl2 110.94(12)
Cl1 Zn2 Cl3 109.94(11)
Cl7 Zn2 Cl3 106.31(12)
Cl2 Zn2 Cl3 106.29(14)
O4 C16 C3 107.6(10)
C7 N4 C5 110.1(8)
C7 N4 C10 109.6(8)
C5 N4 C10 111.1(8)
C8 N3 C6 108.6(8)
C8 N3 C4 110.1(8)
C6 N3 C4 112.1(8)
O3 C15 C5 110.4(9)
N2 C14 C1 111.8(9)
O2 C13 C4 114.1(10)
C14 N2 C12 110.5(8)
C14 N2 C11 108.3(7)
C12 N2 C11 111.5(8)
C1 N1 C9 107.4(7)
C1 N1 C3 109.1(8)
C9 N1 C3 111.9(8)
N2 C12 C2 112.6(8)
C9 C11 N2 110.5(9)
C8 C10 N4 108.5(8)
N1 C9 C11 111.9(9)
N3 C8 C10 111.9(8)
C6 C7 N4 110.8(9)
C7 C6 N3 110.4(8)
N4 C5 C15 113.7(8)
C13 C4 N3 112.5(9)
O1 C2 C12 108.4(8)
C16 C3 N1 113.2(9)
N1 C1 C14 111.4(8)

loop_
_geom_bond_atom_site_label_1
_geom_bond_atom_site_label_2
_geom_bond_distance
Zn1 Cl5 2.239(2)
Zn1 Cl6 2.254(3)
Zn1 Cl8 2.279(3)
Zn1 Cl4 2.279(3)
Zn2 Cl1 2.255(3)
Zn2 Cl7 2.261(3)
Zn2 Cl2 2.265(3)
Zn2 Cl3 2.267(3)
C16 O4 1.460(12)
C16 C3 1.489(15)
N4 C7 1.505(13)
N4 C5 1.508(13)
N4 C10 1.520(13)
N3 C8 1.502(13)
N3 C6 1.514(12)
N3 C4 1.518(13)
C15 O3 1.409(13)
C15 C5 1.517(15)
C14 N2 1.479(13)
C14 C1 1.532(16)
C13 O2 1.391(14)
C13 C4 1.457(15)
N2 C12 1.505(11)
N2 C11 1.511(13)
N1 C1 1.486(13)
N1 C9 1.499(13)
N1 C3 1.508(13)
C12 C2 1.512(14)
C11 C9 1.503(15)
C10 C8 1.517(16)
O1 C2 1.445(13)
C7 C6 1.492(15)
